data_1559004
loop_
_publ_author_name
'Kotila, Sirpa'
'Valkonen, Jussi'

_publ_section_title
;
 Cooper(II) Complexes of 2-Amino-2-hydroxymethyl-1,3-propanediol. Part 2.
 Synthesis, Structure and Thermal Behavior of
 cis-[2-amino-2-hydroxymethyl-1,3-propanediol(1,3)-O,O',N][2-amino-2-
 hydroxymethyl-1,3-propanediolato(1-)-O,N]nitratocopper(II),
 [Cu(C4H10NO3)(C4H11NO3)(NO3)], and cis-[2-Amino-2-hydroxymethyl-1,3-
 propanediol(1,3-)-O,O',N][2-amino-2-hydroxymethyl-1,3-propanediolato(1,3-)
 -O,O',N]copper(II) Sodium Bis(perchlorate),
 [Cu(C4H10NO3)(C4H11NO3)]Na(ClO4)2
;
_journal_name_full 'Acta Chemica Scandinavica'
_journal_page_first 957
_journal_page_last 964
_journal_paper_doi 10.3891/acta.chem.scand.47-0957
_journal_volume 47
_journal_year 1993
_chemical_formula_sum 'C8 H21 Cl2 Cu N2 Na O14'
_chemical_formula_weight 526.70
_chemical_name_common
;
[Cu(C4H10NO3)(C4H11NO3)]Na(ClO4)2
;
_space_group_IT_number 2
_space_group_name_Hall '-P 1'
_space_group_name_H-M_alt 'P -1'
_symmetry_cell_setting triclinic
_symmetry_Int_Tables_number 2
_symmetry_space_group_name_Hall '-P 1'
_symmetry_space_group_name_H-M 'P -1'
_cell_angle_alpha 109.39(1)
_cell_angle_beta 112.72(1)
_cell_angle_gamma 82.02(1)
_cell_formula_units_Z 2
_cell_length_a 9.946(1)
_cell_length_b 11.793(2)
_cell_length_c 8.853(2)
_cell_volume 903.4(3)
_diffrn_ambient_temperature 294
_diffrn_radiation_probe x-ray
_diffrn_radiation_type MoK\a
_diffrn_radiation_wavelength 0.71073
_exptl_absorpt_coefficient_mu 1.605
_exptl_crystal_density_diffrn 1.94
_exptl_crystal_F_000 538
_refine_ls_goodness_of_fit_ref 1.326
_refine_ls_number_parameters 253
_refine_ls_number_reflns 4646
_refine_ls_R_factor_gt 0.043
_refine_ls_wR_factor_gt 0.055
_cod_data_source_file Acta-Chem-Scand-1993-47-957-2.cif
_cod_data_source_block 2
_cod_original_cell_volume 903.4(2)
_cod_database_code 1559004

loop_
_space_group_symop_id
_space_group_symop_operation_xyz
1 x,y,z
2 -x,-y,-z

loop_
_atom_site_label
_atom_site_type_symbol
_atom_site_thermal_displace_type
_atom_site_fract_x
_atom_site_fract_y
_atom_site_fract_z
_atom_site_occupancy
_atom_site_U_iso_or_equiv
_atom_site_calc_flag
_atom_site_refinement_flags
_atom_site_disorder_assembly
_atom_site_disorder_group
Cu Cu Uiso 0.02923(4) 0.28996(3) 0.38352(4) 1.000 0.0139(1) . . . .
Cl1 Cl Uiso 0.28655(9) 0.44034(8) 0.14430(10) 1.000 0.0255(3) . . . .
Cl2 Cl Uiso -0.06650(10) 0.12455(8) 0.79210(10) 1.000 0.0342(3) . . . .
O11 O Uiso 0.1647(2) 0.4168(2) 0.5588(3) 1.000 0.0168(5) . . . .
O12 O Uiso 0.1438(3) 0.2059(2) 0.6207(3) 1.000 0.0281(6) . . . .
O13 O Uiso 0.4811(3) 0.0849(3) 0.4105(4) 1.000 0.0360(8) . . . .
O21 O Uiso -0.1241(2) 0.3787(2) 0.4664(3) 1.000 0.0139(5) . . . .
O22 O Uiso -0.1192(3) 0.3732(2) 0.1398(3) 1.000 0.0260(6) . . . .
O23 O Uiso -0.4040(4) 0.0782(3) 0.1545(4) 1.000 0.0512(10) . . . .
N11 N Uiso 0.2074(3) 0.2091(2) 0.3417(3) 1.000 0.0170(6) . . . .
N21 N Uiso -0.1239(3) 0.1693(2) 0.2160(3) 1.000 0.0187(6) . . . .
O1 O Uiso 0.1334(4) 0.4515(4) 0.1088(6) 1.000 0.0608(13) . . . .
O2 O Uiso 0.3084(5) 0.4123(4) -0.0136(4) 1.000 0.0798(13) . . . .
O3 O Uiso 0.3477(5) 0.3458(4) 0.2158(5) 1.000 0.0797(11) . . . .
O4 O Uiso 0.3498(5) 0.5509(5) 0.2563(8) 1.000 0.099(3) . . . .
C11 C Uiso 0.3142(3) 0.3785(3) 0.5921(4) 1.000 0.0176(8) . . . .
C12 C Uiso 0.3220(3) 0.2413(3) 0.5173(4) 1.000 0.0153(6) . . . .
C13 C Uiso 0.2887(4) 0.1758(3) 0.6210(4) 1.000 0.0248(8) . . . .
C14 C Uiso 0.4749(3) 0.2061(3) 0.5128(4) 1.000 0.0225(8) . . . .
C21 C Uiso -0.2562(3) 0.3116(3) 0.3716(4) 1.000 0.0174(8) . . . .
C22 C Uiso -0.2610(3) 0.2420(3) 0.1891(4) 1.000 0.0179(8) . . . .
C23 C Uiso -0.2608(4) 0.3267(3) 0.0891(4) 1.000 0.0257(9) . . . .
C24 C Uiso -0.3965(4) 0.1658(4) 0.0831(5) 1.000 0.0327(10) . . . .
Na Na Uiso 0.0416(2) 0.40780(10) 0.7628(2) 1.000 0.0288(4) . . . .
O5 O Uiso -0.0873(4) 0.2489(3) 0.8033(4) 1.000 0.0475(9) . . . .
O6 O Uiso -0.0358(4) 0.0539(3) 0.6456(4) 1.000 0.0656(10) . . . .
O7 O Uiso -0.1883(4) 0.0781(3) 0.7980(5) 1.000 0.0679(10) . . . .
O8 O Uiso 0.0557(7) 0.1143(5) 0.9428(7) 1.000 0.104(3) . . . .

loop_
_atom_type_symbol
_atom_type_description
_atom_type_scat_dispersion_real
_atom_type_scat_dispersion_imag
_atom_type_scat_source
C C 0.0033 0.0016 ' International Tables Vol C Tables 4.2.6.8 and 6.1.1.4'
Cl Cl 0.1484 0.1585 ' International Tables Vol C Tables 4.2.6.8 and 6.1.1.4'
Cu Cu 0.3201 1.2651 ' International Tables Vol C Tables 4.2.6.8 and 6.1.1.4'
N N 0.0061 0.0033 ' International Tables Vol C Tables 4.2.6.8 and 6.1.1.4'
Na Na 0.0362 0.0249 ' International Tables Vol C Tables 4.2.6.8 and 6.1.1.4'
O O 0.0106 0.0060 ' International Tables Vol C Tables 4.2.6.8 and 6.1.1.4'

loop_
_geom_angle_atom_site_label_1
_geom_angle_atom_site_label_2
_geom_angle_atom_site_label_3
_geom_angle
_geom_angle_site_symmetry_1
_geom_angle_site_symmetry_2
_geom_angle_site_symmetry_3
_geom_angle_publ_flag
O11 Cu O12 77.26(9) . . . yes
O11 Cu O21 87.68(10) . . . yes
O11 Cu O22 106.65(9) . . . yes
O11 Cu N11 84.42(10) . . . yes
O11 Cu N21 174.06(11) . . . yes
O12 Cu O21 95.20(10) . . . yes
O12 Cu O22 172.87(11) . . . yes
O12 Cu N11 77.38(10) . . . yes
O12 Cu N21 102.63(10) . . . yes
O21 Cu O22 79.17(10) . . . yes
O21 Cu N11 170.17(10) . . . yes
O21 Cu N21 86.43(11) . . . yes
O22 Cu N11 108.71(10) . . . yes
O22 Cu N21 72.85(9) . . . yes
N11 Cu N21 101.39(11) . . . yes
O3 Cl1 O4 111.4(3) . . . yes
O1 Cl1 O4 107.7(3) . . . yes
O1 Cl1 O2 108.1(3) . . . yes
O1 Cl1 O3 111.0(3) . . . yes
O2 Cl1 O3 107.9(3) . . . yes
O2 Cl1 O4 110.6(3) . . . yes
O5 Cl2 O8 107.8(3) . . . yes
O5 Cl2 O7 111.2(2) . . . yes
O5 Cl2 O6 112.9(2) . . . yes
O6 Cl2 O7 110.4(2) . . . yes
O6 Cl2 O8 108.2(3) . . . yes
O7 Cl2 O8 105.9(3) . . . yes
Cu O11 C11 111.85(19) . . . yes
Cu O12 C13 103.66(19) . . . yes
Cu O21 C21 108.59(19) . . . yes
Cu O22 C23 102.07(19) . . . yes
Cu N11 C12 102.86(19) . . . yes
Cu N21 C22 103.35(18) . . . yes
O11 C11 C12 109.7(3) . . . yes
N11 C12 C13 107.8(3) . . . yes
N11 C12 C11 106.4(3) . . . yes
N11 C12 C14 111.9(3) . . . yes
C11 C12 C13 112.4(3) . . . no
C11 C12 C14 108.5(3) . . . no
C13 C12 C14 109.8(3) . . . no
O12 C13 C12 109.8(3) . . . yes
O13 C14 C12 111.7(3) . . . yes
O21 C21 C22 109.5(3) . . . yes
C23 C22 C24 106.7(3) . . . no
N21 C22 C23 108.9(3) . . . yes
N21 C22 C24 112.9(3) . . . yes
N21 C22 C21 104.3(2) . . . yes
C21 C22 C24 112.2(3) . . . no
C21 C22 C23 111.9(3) . . . no
O22 C23 C22 112.5(3) . . . yes
O23 C24 C22 112.3(3) . . . yes

loop_
_geom_bond_atom_site_label_1
_geom_bond_atom_site_label_2
_geom_bond_distance
_geom_bond_site_symmetry_1
_geom_bond_site_symmetry_2
_geom_bond_publ_flag
Cu O11 1.966(2) . . yes
Cu O12 2.431(2) . . yes
Cu O21 1.967(2) . . yes
Cu O22 2.518(3) . . yes
Cu N11 1.998(3) . . yes
Cu N21 2.000(3) . . yes
Cl1 O2 1.421(4) . . yes
Cl1 O3 1.413(5) . . yes
Cl1 O4 1.402(6) . . yes
Cl1 O1 1.428(5) . . yes
Cl2 O5 1.428(4) . . yes
Cl2 O7 1.422(4) . . yes
Cl2 O8 1.444(6) . . yes
Cl2 O6 1.410(4) . . yes
O11 C11 1.437(4) . . yes
O12 C13 1.435(5) . . yes
O13 C14 1.423(5) . . yes
O21 C21 1.433(4) . . yes
O22 C23 1.431(5) . . yes
O23 C24 1.401(6) . . yes
N11 C12 1.490(4) . . yes
N21 C22 1.487(5) . . yes
C11 C12 1.535(5) . . no
C12 C13 1.525(5) . . no
C12 C14 1.532(5) . . no
C21 C22 1.535(4) . . no
C22 C23 1.540(5) . . no
C22 C24 1.518(5) . . no

loop_
_geom_torsion_atom_site_label_1
_geom_torsion_atom_site_label_2
_geom_torsion_atom_site_label_3
_geom_torsion_atom_site_label_4
_geom_torsion
_geom_torsion_site_symmetry_1
_geom_torsion_site_symmetry_2
_geom_torsion_site_symmetry_3
_geom_torsion_site_symmetry_4
_geom_torsion_publ_flag
O12 Cu O11 C11 66.2(2) . . . . no
O21 Cu O11 C11 162.1(2) . . . . no
O22 Cu O11 C11 -119.9(2) . . . . no
N11 Cu O11 C11 -12.1(2) . . . . no
O11 Cu O12 C13 -72.20(19) . . . . no
O21 Cu O12 C13 -158.62(19) . . . . no
N11 Cu O12 C13 14.85(19) . . . . no
N21 Cu O12 C13 113.9(2) . . . . no
O11 Cu O21 C21 -177.6(2) . . . . no
O12 Cu O21 C21 -100.7(2) . . . . no
O22 Cu O21 C21 74.9(2) . . . . no
N21 Cu O21 C21 1.7(2) . . . . no
O11 Cu O22 C23 -141.32(19) . . . . no
O21 Cu O22 C23 -57.1(2) . . . . no
N11 Cu O22 C23 129.0(2) . . . . no
N21 Cu O22 C23 32.5(2) . . . . no
O11 Cu N11 C12 35.94(19) . . . . no
O12 Cu N11 C12 -42.22(19) . . . . no
O22 Cu N11 C12 141.66(18) . . . . no
N21 Cu N11 C12 -142.78(19) . . . . no
O12 Cu N21 C22 122.88(18) . . . . no
O21 Cu N21 C22 28.35(19) . . . . no
O22 Cu N21 C22 -51.41(18) . . . . no
N11 Cu N21 C22 -157.68(18) . . . . no
Cu O11 C11 C12 -15.0(3) . . . . no
Cu O12 C13 C12 17.1(3) . . . . no
Cu O21 C21 C22 -31.4(3) . . . . no
Cu O22 C23 C22 -4.3(3) . . . . no
Cu N11 C12 C11 -52.0(3) . . . . no
Cu N11 C12 C13 68.8(3) . . . . no
Cu N11 C12 C14 -170.4(2) . . . . no
Cu N21 C22 C21 -50.3(3) . . . . no
Cu N21 C22 C23 69.4(2) . . . . no
Cu N21 C22 C24 -172.4(2) . . . . no
O11 C11 C12 N11 45.1(3) . . . . no
O11 C11 C12 C13 -72.6(3) . . . . no
O11 C11 C12 C14 165.7(2) . . . . no
N11 C12 C13 O12 -56.1(3) . . . . no
C11 C12 C13 O12 60.8(3) . . . . no
C14 C12 C13 O12 -178.2(3) . . . . no
N11 C12 C14 O13 -49.7(4) . . . . no
C11 C12 C14 O13 -166.7(3) . . . . no
C13 C12 C14 O13 70.0(3) . . . . no
O21 C21 C22 N21 55.7(3) . . . . no
O21 C21 C22 C23 -61.8(4) . . . . no
O21 C21 C22 C24 178.3(3) . . . . no
N21 C22 C23 O22 -37.6(4) . . . . no
C21 C22 C23 O22 77.2(4) . . . . no
C24 C22 C23 O22 -159.7(3) . . . . no
N21 C22 C24 O23 56.1(4) . . . . no
C21 C22 C24 O23 -61.5(4) . . . . no
C23 C22 C24 O23 175.6(3) . . . . no
